data_2235233
loop_
_publ_author_name
'Yang, Lili'
'Zhang, Zhengyi'

_publ_section_title
;
 Tetra-\m~3~-iodido-tetrakis{[ethyl
 2-(1<i>H</i>-benzimidazol-1-yl)acetate-\k<i>N</i>^3^]copper(I)}
;
_journal_coeditor_code RZ2757
_journal_issue 6
_journal_name_full 'Acta Crystallographica Section E'
_journal_page_first m796
_journal_paper_doi 10.1107/S160053681202257X
_journal_volume 68
_journal_year 2012
_chemical_formula_iupac '[Cu4 I4 (C11 H12 N2 O2)4]'
_chemical_formula_sum 'C44 H48 Cu4 I4 N8 O8'
_chemical_formula_weight 1578.66
_chemical_name_systematic
;
Tetra-\m~3~-iodido-tetrakis{[ethyl
2-(1<i>H</i>-benzimidazol-1-yl)acetate-\k<i>N</i>^3^]copper(I)}
;
_space_group_IT_number 88
_symmetry_cell_setting tetragonal
_symmetry_space_group_name_Hall '-I 4ad'
_symmetry_space_group_name_H-M 'I 41/a :2'
_atom_sites_solution_hydrogens geom
_atom_sites_solution_primary direct
_atom_sites_solution_secondary difmap
_audit_creation_method SHELXL-97
_cell_angle_alpha 90.00
_cell_angle_beta 90.00
_cell_angle_gamma 90.00
_cell_formula_units_Z 4
_cell_length_a 21.196(11)
_cell_length_b 21.196(11)
_cell_length_c 11.581(7)
_cell_measurement_reflns_used 4922
_cell_measurement_temperature 296(2)
_cell_measurement_theta_max 27.87
_cell_measurement_theta_min 2.72
_cell_volume 5203(5)
_computing_cell_refinement 'SAINT (Bruker, 2007)'
_computing_data_collection 'APEX2 (Bruker, 2007)'
_computing_data_reduction 'SAINT (Bruker, 2007)'
_computing_molecular_graphics 'SHELXTL (Sheldrick, 2008)'
_computing_publication_material 'SHELXTL (Sheldrick, 2008)'
_computing_structure_refinement 'SHELXL97 (Sheldrick, 2008)'
_computing_structure_solution 'SHELXS97 (Sheldrick, 2008)'
_diffrn_ambient_temperature 296(2)
_diffrn_measured_fraction_theta_full 1.000
_diffrn_measured_fraction_theta_max 1.000
_diffrn_measurement_device_type 'Bruker APEXII CCD'
_diffrn_measurement_method '\f and \w scans'
_diffrn_radiation_monochromator graphite
_diffrn_radiation_source 'fine-focus sealed tube'
_diffrn_radiation_type MoK\a
_diffrn_radiation_wavelength 0.71073
_diffrn_reflns_av_R_equivalents 0.0457
_diffrn_reflns_av_sigmaI/netI 0.0295
_diffrn_reflns_limit_h_max 25
_diffrn_reflns_limit_h_min -14
_diffrn_reflns_limit_k_max 24
_diffrn_reflns_limit_k_min -25
_diffrn_reflns_limit_l_max 14
_diffrn_reflns_limit_l_min -13
_diffrn_reflns_number 13042
_diffrn_reflns_theta_full 25.50
_diffrn_reflns_theta_max 25.50
_diffrn_reflns_theta_min 1.92
_diffrn_standards_decay_% 0
_diffrn_standards_interval_count 0
_diffrn_standards_interval_time 0
_diffrn_standards_number 0
_exptl_absorpt_coefficient_mu 4.043
_exptl_absorpt_correction_T_max 0.7842
_exptl_absorpt_correction_T_min 0.7677
_exptl_absorpt_correction_type multi-scan
_exptl_absorpt_process_details '(SADABS; Bruker, 2007)'
_exptl_crystal_colour red
_exptl_crystal_density_diffrn 2.015
_exptl_crystal_density_method 'not measured'
_exptl_crystal_description block
_exptl_crystal_F_000 3040
_exptl_crystal_size_max 0.24
_exptl_crystal_size_mid 0.22
_exptl_crystal_size_min 0.18
_refine_diff_density_max 0.348
_refine_diff_density_min -0.315
_refine_ls_extinction_method none
_refine_ls_goodness_of_fit_ref 1.034
_refine_ls_hydrogen_treatment constr
_refine_ls_matrix_type full
_refine_ls_number_parameters 155
_refine_ls_number_reflns 2422
_refine_ls_number_restraints 0
_refine_ls_restrained_S_all 1.034
_refine_ls_R_factor_all 0.0331
_refine_ls_R_factor_gt 0.0232
_refine_ls_shift/su_max 0.004
_refine_ls_shift/su_mean 0.000
_refine_ls_structure_factor_coef Fsqd
_refine_ls_weighting_details 'calc w=1/[\s^2^(Fo^2^)+(0.0216P)^2^+3.0196P] where P=(Fo^2^+2Fc^2^)/3'
_refine_ls_weighting_scheme calc
_refine_ls_wR_factor_gt 0.0498
_refine_ls_wR_factor_ref 0.0533
_reflns_number_gt 2018
_reflns_number_total 2422
_reflns_threshold_expression I>2sigma(I)
_cod_data_source_file rz2757.cif
_cod_data_source_block I
_cod_original_sg_symbol_H-M 'I 41/a'
_cod_database_code 2235233
_cod_database_fobs_code 2235233

loop_
_symmetry_equiv_pos_as_xyz
'x, y, z'
'-x+1/2, -y, z+1/2'
'-y+3/4, x+1/4, z+1/4'
'y+3/4, -x+3/4, z+3/4'
'x+1/2, y+1/2, z+1/2'
'-x+1, -y+1/2, z+1'
'-y+5/4, x+3/4, z+3/4'
'y+5/4, -x+5/4, z+5/4'
'-x, -y, -z'
'x-1/2, y, -z-1/2'
'y-3/4, -x-1/4, -z-1/4'
'-y-3/4, x-3/4, -z-3/4'
'-x+1/2, -y+1/2, -z+1/2'
'x, y+1/2, -z'
'y-1/4, -x+1/4, -z+1/4'
'-y-1/4, x-1/4, -z-1/4'

loop_
_atom_site_type_symbol
_atom_site_label
_atom_site_fract_x
_atom_site_fract_y
_atom_site_fract_z
_atom_site_U_iso_or_equiv
_atom_site_adp_type
_atom_site_calc_flag
_atom_site_refinement_flags
_atom_site_occupancy
_atom_site_symmetry_multiplicity
I I1 1.102882(10) 0.771393(11) 0.517267(18) 0.04331(9) Uani d . 1 1
O O2 0.78785(12) 1.08340(12) 0.5233(2) 0.0575(7) Uani d . 1 1
C C9 0.81754(17) 1.02891(18) 0.5439(3) 0.0471(9) Uani d . 1 1
C C11 0.7103(2) 1.1347(3) 0.4120(7) 0.143(3) Uani d . 1 1
H H11A 0.7103 1.1719 0.4593 0.214 Uiso calc R 1 1
H H11B 0.6699 1.1302 0.3753 0.214 Uiso calc R 1 1
H H11C 0.7425 1.1383 0.3541 0.214 Uiso calc R 1 1
C C8 0.88524(16) 1.04277(16) 0.5783(3) 0.0506(9) Uani d . 1 1
H H8A 0.9052 1.0679 0.5186 0.061 Uiso calc R 1 1
H H8B 0.8855 1.0671 0.6493 0.061 Uiso calc R 1 1
C C10 0.72251(18) 1.0806(2) 0.4824(4) 0.0664(11) Uani d . 1 1
H H10A 0.7160 1.0424 0.4379 0.080 Uiso calc R 1 1
H H10B 0.6939 1.0800 0.5477 0.080 Uiso calc R 1 1
O O1 0.79545(12) 0.97762(12) 0.5333(2) 0.0598(7) Uani d . 1 1
N N2 0.92099(13) 0.98507(12) 0.5952(2) 0.0443(7) Uani d . 1 1
N N1 0.96375(13) 0.89215(13) 0.5503(2) 0.0435(7) Uani d . 1 1
C C7 0.93802(16) 0.94424(16) 0.5110(3) 0.0440(8) Uani d . 1 1
H H7 0.9321 0.9523 0.4328 0.053 Uiso calc R 1 1
C C5 0.93545(16) 0.95618(15) 0.7004(3) 0.0428(8) Uani d . 1 1
C C6 0.96267(15) 0.89832(15) 0.6711(3) 0.0405(8) Uani d . 1 1
C C4 0.92889(18) 0.97605(18) 0.8156(3) 0.0556(10) Uani d . 1 1
H H4 0.9111 1.0148 0.8347 0.067 Uiso calc R 1 1
C C3 0.95049(19) 0.9346(2) 0.8988(3) 0.0626(11) Uani d . 1 1
H H3 0.9472 0.9457 0.9762 0.075 Uiso calc R 1 1
C C1 0.98362(18) 0.85733(18) 0.7569(3) 0.0538(10) Uani d . 1 1
H H1 1.0014 0.8185 0.7385 0.065 Uiso calc R 1 1
C C2 0.97706(18) 0.87645(19) 0.8701(3) 0.0603(10) Uani d . 1 1
H H2 0.9907 0.8499 0.9289 0.072 Uiso calc R 1 1
Cu Cu1 0.98756(2) 0.81434(2) 0.45656(4) 0.04928(13) Uani d . 1 1

loop_
_atom_site_aniso_label
_atom_site_aniso_U_11
_atom_site_aniso_U_22
_atom_site_aniso_U_33
_atom_site_aniso_U_12
_atom_site_aniso_U_13
_atom_site_aniso_U_23
I1 0.03946(14) 0.04686(15) 0.04360(13) -0.00175(11) -0.00630(9) -0.00031(10)
O2 0.0476(15) 0.0452(15) 0.0798(18) 0.0054(13) -0.0103(13) 0.0033(13)
C9 0.047(2) 0.047(2) 0.0474(19) 0.003(2) 0.0016(17) -0.0051(17)
C11 0.068(3) 0.104(4) 0.256(9) 0.012(4) -0.033(4) 0.080(5)
C8 0.047(2) 0.0350(19) 0.070(2) 0.0048(18) -0.0008(18) -0.0054(17)
C10 0.050(2) 0.074(3) 0.076(3) 0.004(2) -0.011(2) 0.006(2)
O1 0.0576(17) 0.0428(15) 0.0789(18) -0.0059(14) -0.0057(14) -0.0100(13)
N2 0.0445(17) 0.0343(15) 0.0542(17) 0.0042(14) -0.0006(14) -0.0027(13)
N1 0.0467(17) 0.0391(16) 0.0446(15) 0.0054(14) -0.0011(13) -0.0027(13)
C7 0.042(2) 0.043(2) 0.0469(19) 0.0004(17) -0.0031(16) -0.0032(16)
C5 0.0369(18) 0.042(2) 0.049(2) -0.0038(16) 0.0005(16) -0.0007(16)
C6 0.0400(19) 0.0360(18) 0.0456(18) 0.0006(16) 0.0008(15) -0.0037(15)
C4 0.057(2) 0.053(2) 0.058(2) 0.002(2) 0.0094(19) -0.0157(19)
C3 0.071(3) 0.074(3) 0.043(2) -0.002(2) 0.0065(19) -0.007(2)
C1 0.062(3) 0.044(2) 0.055(2) 0.003(2) -0.0007(18) 0.0030(17)
C2 0.068(3) 0.062(3) 0.051(2) -0.001(2) 0.001(2) 0.009(2)
Cu1 0.0551(3) 0.0414(2) 0.0513(3) 0.0049(2) 0.0002(2) -0.0078(2)

loop_
_atom_type_symbol
_atom_type_description
_atom_type_scat_dispersion_real
_atom_type_scat_dispersion_imag
_atom_type_scat_source
C C 0.0033 0.0016 'International Tables Vol C Tables 4.2.6.8 and 6.1.1.4'
H H 0.0000 0.0000 'International Tables Vol C Tables 4.2.6.8 and 6.1.1.4'
N N 0.0061 0.0033 'International Tables Vol C Tables 4.2.6.8 and 6.1.1.4'
O O 0.0106 0.0060 'International Tables Vol C Tables 4.2.6.8 and 6.1.1.4'
Cu Cu 0.3201 1.2651 'International Tables Vol C Tables 4.2.6.8 and 6.1.1.4'
I I -0.4742 1.8119 'International Tables Vol C Tables 4.2.6.8 and 6.1.1.4'

loop_
_geom_angle_atom_site_label_1
_geom_angle_atom_site_label_2
_geom_angle_atom_site_label_3
_geom_angle_site_symmetry_1
_geom_angle_site_symmetry_3
_geom_angle
Cu1 I1 Cu1 . 11_676 60.299(15)
Cu1 I1 Cu1 . 6_664 61.477(17)
Cu1 I1 Cu1 11_676 6_664 59.912(15)
C9 O2 C10 . . 117.9(3)
O1 C9 O2 . . 125.9(3)
O1 C9 C8 . . 125.1(3)
O2 C9 C8 . . 108.9(3)
C10 C11 H11A . . 109.5
C10 C11 H11B . . 109.5
H11A C11 H11B . . 109.5
C10 C11 H11C . . 109.5
H11A C11 H11C . . 109.5
H11B C11 H11C . . 109.5
N2 C8 C9 . . 111.5(3)
N2 C8 H8A . . 109.3
C9 C8 H8A . . 109.3
N2 C8 H8B . . 109.3
C9 C8 H8B . . 109.3
H8A C8 H8B . . 108.0
C11 C10 O2 . . 108.8(4)
C11 C10 H10A . . 109.9
O2 C10 H10A . . 109.9
C11 C10 H10B . . 109.9
O2 C10 H10B . . 109.9
H10A C10 H10B . . 108.3
C7 N2 C5 . . 106.8(3)
C7 N2 C8 . . 125.5(3)
C5 N2 C8 . . 126.9(3)
C7 N1 C6 . . 105.1(3)
C7 N1 Cu1 . . 126.8(2)
C6 N1 Cu1 . . 127.6(2)
N1 C7 N2 . . 113.5(3)
N1 C7 H7 . . 123.2
N2 C7 H7 . . 123.2
C6 C5 N2 . . 105.3(3)
C6 C5 C4 . . 122.3(3)
N2 C5 C4 . . 132.4(3)
C1 C6 C5 . . 120.5(3)
C1 C6 N1 . . 130.3(3)
C5 C6 N1 . . 109.3(3)
C3 C4 C5 . . 116.0(3)
C3 C4 H4 . . 122.0
C5 C4 H4 . . 122.0
C4 C3 C2 . . 122.0(4)
C4 C3 H3 . . 119.0
C2 C3 H3 . . 119.0
C2 C1 C6 . . 117.5(3)
C2 C1 H1 . . 121.2
C6 C1 H1 . . 121.2
C1 C2 C3 . . 121.8(4)
C1 C2 H2 . . 119.1
C3 C2 H2 . . 119.1
N1 Cu1 I1 . . 110.98(8)
N1 Cu1 I1 . 16_756 104.30(9)
I1 Cu1 I1 . 16_756 114.311(17)
N1 Cu1 Cu1 . 16_756 138.82(8)
I1 Cu1 Cu1 . 16_756 110.146(17)
I1 Cu1 Cu1 16_756 16_756 59.43(4)
N1 Cu1 Cu1 . 11_676 147.54(8)
I1 Cu1 Cu1 . 11_676 60.27(4)
I1 Cu1 Cu1 16_756 11_676 60.21(4)
Cu1 Cu1 Cu1 16_756 11_676 61.29(3)
N1 Cu1 I1 . 6_664 103.14(8)
I1 Cu1 I1 . 6_664 110.098(19)
I1 Cu1 I1 16_756 6_664 113.280(17)
Cu1 Cu1 I1 16_756 6_664 59.88(4)
Cu1 Cu1 I1 11_676 6_664 109.193(17)
N1 Cu1 Cu1 . 6_664 147.30(8)
I1 Cu1 Cu1 . 6_664 59.827(16)
I1 Cu1 Cu1 16_756 6_664 107.917(17)
Cu1 Cu1 Cu1 16_756 6_664 59.357(16)
Cu1 Cu1 Cu1 11_676 6_664 59.357(16)
I1 Cu1 Cu1 6_664 6_664 58.696(16)

loop_
_geom_bond_atom_site_label_1
_geom_bond_atom_site_label_2
_geom_bond_site_symmetry_2
_geom_bond_distance
I1 Cu1 . 2.7015(14)
I1 Cu1 11_676 2.7244(16)
I1 Cu1 6_664 2.7334(14)
O2 C9 . 1.337(4)
O2 C10 . 1.465(4)
C9 O1 . 1.190(4)
C9 C8 . 1.518(5)
C11 C10 . 1.432(6)
C11 H11A . 0.9600
C11 H11B . 0.9600
C11 H11C . 0.9600
C10 H10A . 0.9700
C10 H10B . 0.9700
C8 N2 . 1.452(4)
C8 H8A . 0.9700
C8 H8B . 0.9700
N2 C7 . 1.353(4)
N2 C5 . 1.397(4)
N1 C7 . 1.313(4)
N1 C6 . 1.406(4)
N1 Cu1 . 2.038(3)
C7 H7 . 0.9300
C5 C6 . 1.397(4)
C5 C4 . 1.406(5)
C6 C1 . 1.392(5)
C4 C3 . 1.383(5)
C4 H4 . 0.9300
C3 C2 . 1.395(5)
C3 H3 . 0.9300
C1 C2 . 1.379(5)
C1 H1 . 0.9300
C2 H2 . 0.9300
Cu1 I1 16_756 2.7244(16)
Cu1 Cu1 16_756 2.7252(13)
Cu1 Cu1 11_676 2.7252(13)
Cu1 I1 6_664 2.7334(14)
Cu1 Cu1 6_664 2.7780(17)

loop_
_geom_hbond_atom_site_label_D
_geom_hbond_atom_site_label_H
_geom_hbond_atom_site_label_A
_geom_hbond_site_symmetry_A
_geom_hbond_distance_DH
_geom_hbond_distance_HA
_geom_hbond_distance_DA
_geom_hbond_angle_DHA
C10 H10A O1 4_464 0.97 2.60 3.531(5) 162

loop_
_geom_torsion_atom_site_label_1
_geom_torsion_atom_site_label_2
_geom_torsion_atom_site_label_3
_geom_torsion_atom_site_label_4
_geom_torsion_site_symmetry_1
_geom_torsion_site_symmetry_4
_geom_torsion
C10 O2 C9 O1 . . -0.9(5)
C10 O2 C9 C8 . . 176.7(3)
O1 C9 C8 N2 . . 1.1(5)
O2 C9 C8 N2 . . -176.6(3)
C9 O2 C10 C11 . . -150.6(4)
C9 C8 N2 C7 . . 68.8(4)
C9 C8 N2 C5 . . -100.2(4)
C6 N1 C7 N2 . . 1.2(4)
Cu1 N1 C7 N2 . . 173.0(2)
C5 N2 C7 N1 . . -1.7(4)
C8 N2 C7 N1 . . -172.6(3)
C7 N2 C5 C6 . . 1.5(3)
C8 N2 C5 C6 . . 172.1(3)
C7 N2 C5 C4 . . 179.3(4)
C8 N2 C5 C4 . . -10.0(6)
N2 C5 C6 C1 . . 179.2(3)
C4 C5 C6 C1 . . 1.0(5)
N2 C5 C6 N1 . . -0.8(4)
C4 C5 C6 N1 . . -178.9(3)
C7 N1 C6 C1 . . 179.8(4)
Cu1 N1 C6 C1 . . 8.2(5)
C7 N1 C6 C5 . . -0.2(4)
Cu1 N1 C6 C5 . . -171.9(2)
C6 C5 C4 C3 . . -0.6(5)
N2 C5 C4 C3 . . -178.2(3)
C5 C4 C3 C2 . . -0.1(6)
C5 C6 C1 C2 . . -0.7(5)
N1 C6 C1 C2 . . 179.2(3)
C6 C1 C2 C3 . . 0.0(6)
C4 C3 C2 C1 . . 0.4(6)
C7 N1 Cu1 I1 . . 135.7(3)
C6 N1 Cu1 I1 . . -54.4(3)
C7 N1 Cu1 I1 . 16_756 12.1(3)
C6 N1 Cu1 I1 . 16_756 -177.9(3)
C7 N1 Cu1 Cu1 . 16_756 -47.5(3)
C6 N1 Cu1 Cu1 . 16_756 122.5(2)
C7 N1 Cu1 Cu1 . 11_676 68.4(3)
C6 N1 Cu1 Cu1 . 11_676 -121.6(3)
C7 N1 Cu1 I1 . 6_664 -106.4(3)
C6 N1 Cu1 I1 . 6_664 63.5(3)
C7 N1 Cu1 Cu1 . 6_664 -157.8(2)
C6 N1 Cu1 Cu1 . 6_664 12.1(4)
Cu1 I1 Cu1 N1 11_676 . -145.25(9)
Cu1 I1 Cu1 N1 6_664 . 145.04(9)
Cu1 I1 Cu1 I1 11_676 16_756 -27.64(3)
Cu1 I1 Cu1 I1 6_664 16_756 -97.34(2)
Cu1 I1 Cu1 Cu1 11_676 16_756 36.98(3)
Cu1 I1 Cu1 Cu1 6_664 16_756 -32.73(3)
Cu1 I1 Cu1 Cu1 6_664 11_676 -69.703(11)
Cu1 I1 Cu1 I1 11_676 6_664 101.19(3)
Cu1 I1 Cu1 I1 6_664 6_664 31.49(3)
Cu1 I1 Cu1 Cu1 11_676 6_664 69.703(11)
